data_7232823
loop_
_publ_author_name
'Larsen, Anders S.'
'Olsen, Mark A.'
'Moustafa, Hadeel'
'Larsen, Flemming H.'
'Sauer, Stephan P. A.'
'Rantanen, Jukka'
'Madsen, Anders \/O.'

_publ_section_title
;
 Determining short-lived solid forms during phase transformations using
 molecular dynamics
;
_journal_issue 27
_journal_name_full CrystEngComm
_journal_page_first 4020
_journal_paper_doi 10.1039/C9CE00460B
_journal_volume 21
_journal_year 2019
_chemical_formula_moiety C7H8N4O2
_chemical_formula_sum 'C7 H8 N4 O2'
_chemical_name_common Theophylline
_chemical_name_systematic 1,3-dimethylxanthine
_chemical_properties_physical
'hygroscopic, air-sensitive, moisture-sensitive,Air-sensitive,Moisture-sensitive,Hygroscopic'
_space_group_crystal_system monoclinic
_space_group_IT_number 14
_space_group_name_Hall '-P 2ybc'
_space_group_name_H-M_alt 'P 1 21/c 1'
_symmetry_space_group_name_Hall '-P 2ybc'
_symmetry_space_group_name_H-M 'P 1 21/c 1'
_audit_update_record
;
2018-05-09 deposited with the CCDC.    2019-05-24 downloaded from the CCDC.
;
_cell_angle_alpha 90.0000
_cell_angle_beta 93.69(1)
_cell_angle_gamma 90.0000
_cell_formula_units_Z 4
_cell_length_a 4.5310(7)
_cell_length_b 11.5783(1)
_cell_length_c 15.7188(2)
_cell_volume 822.92(13)
_computing_structure_refinement DASH
_computing_structure_solution 'Molecular Dynamics simulation of dehydration'
_diffrn_ambient_temperature 298
_diffrn_radiation_probe x-ray
_diffrn_radiation_type 'Cu K\a'
_diffrn_radiation_wavelength 1.54056
_exptl_crystal_colour colourless
_exptl_crystal_recrystallization_method 'a moist paste of the monohydrate was dehydrated under vacuum for three days'
_pd_meas_2theta_range_inc 0.0205
_pd_meas_2theta_range_max 70.00
_pd_meas_2theta_range_min 5.000
_pd_meas_number_of_points 3177
_pd_proc_ls_background_function 'Monte Carlo low pass filter'
_pd_proc_ls_profile_function 'spherical harmonics'
_pd_spec_mounting 'glass capillary'
_pd_spec_mount_mode transmission
_pd_spec_shape cylinder
_refine_ls_goodness_of_fit_all 8.0
_cod_data_source_file c9ce00460b2.cif
_cod_data_source_block global
_cod_depositor_comments 'Adding full bibliography for 7232823.cif.'
_cod_original_cell_volume 822.9
_cod_original_formula_sum C7H8N4O2
_cod_database_code 7232823
_riet_meas_datafile_calibrated true

loop_
_symmetry_equiv_pos_as_xyz
x,y,z
-x,-y,-z
-x,1/2+y,1/2-z
x,1/2-y,1/2+z

loop_
_atom_site_label
_atom_site_fract_x
_atom_site_fract_y
_atom_site_fract_z
_atom_site_occupancy
_atom_site_adp_type
_atom_site_U_iso_or_equiv
O1 0.43834 -0.25346 0.22347 1.000 Uiso 0.0025
O3 -0.27551 -0.50549 0.11029 1.000 Uiso 0.0025
N1 0.21950 -0.20856 0.09162 1.000 Uiso 0.0025
N3 0.08372 -0.37845 0.16540 1.000 Uiso 0.0025
N5 -0.02186 -0.18657 -0.05086 1.000 Uiso 0.0025
N7 -0.30317 -0.34698 -0.04790 1.000 Uiso 0.0025
H15 -0.45843 -0.40941 -0.07034 1.000 Uiso 0.0050
C1 0.02809 -0.24206 0.02511 1.000 Uiso 0.0025
C3 -0.14035 -0.34184 0.02926 1.000 Uiso 0.0025
C5 0.25787 -0.27818 0.16344 1.000 Uiso 0.0025
C7 -0.12588 -0.41561 0.10118 1.000 Uiso 0.0025
C9 0.13348 -0.44898 0.24239 1.000 Uiso 0.0025
H1 0.10328 -0.39650 0.29931 1.000 Uiso 0.0050
H3 0.35979 -0.48306 0.24500 1.000 Uiso 0.0050
H5 -0.02462 -0.52052 0.23804 1.000 Uiso 0.0050
C11 0.38926 -0.10220 0.08492 1.000 Uiso 0.0025
H9 0.49207 -0.10201 0.02386 1.000 Uiso 0.0050
H11 0.55886 -0.10000 0.13747 1.000 Uiso 0.0050
C13 -0.22462 -0.25389 -0.09334 1.000 Uiso 0.0025
H13 -0.32055 -0.23747 -0.15747 1.000 Uiso 0.0050
H7 0.24243 -0.02684 0.08770 1.000 Uiso 0.0050
